data_7244226
loop_
_publ_author_name
'Yamashita, Yutaro'
'Tashiro, Shohei'
'Shionoya, Mitsuhiko'

_publ_section_title
;
 Orientational isomerisation of guest molecules in equilibrium in a
 tubular host crystal formed via halogen and hydrogen bonding
;
_journal_name_full CrystEngComm
_journal_paper_doi 10.1039/D1CE01654G
_journal_year 2022
_chemical_formula_moiety 'C7 H8 Br2 N, Br'
_chemical_formula_sum 'C7 H8 Br3 N'
_chemical_formula_weight 345.87
_space_group_crystal_system orthorhombic
_space_group_IT_number 61
_space_group_name_Hall '-P 2ac 2ab'
_space_group_name_H-M_alt 'P b c a'
_atom_sites_solution_hydrogens geom
_audit_creation_date 2021-11-24
_audit_creation_method
;
Olex2 1.2
(compiled May 18 2018 14:05:52 for OlexSys, GUI svn.r5506)
;
_audit_update_record
;
2021-11-26 deposited with the CCDC.	2022-01-18 downloaded from the CCDC.
;
_cell_angle_alpha 90
_cell_angle_beta 90
_cell_angle_gamma 90
_cell_formula_units_Z 8
_cell_length_a 8.12360(10)
_cell_length_b 14.0468(2)
_cell_length_c 16.9496(3)
_cell_measurement_reflns_used 4183
_cell_measurement_temperature 93
_cell_measurement_theta_max 71.9070
_cell_measurement_theta_min 6.7860
_cell_volume 1934.13(5)
_computing_cell_refinement 'CrysAlisPro 1.171.39.46e (Rigaku OD, 2018)'
_computing_data_collection 'CrysAlisPro 1.171.39.46e (Rigaku OD, 2018)'
_computing_data_reduction 'CrysAlisPro 1.171.39.46e (Rigaku OD, 2018)'
_computing_molecular_graphics 'Olex2 (Dolomanov et al., 2009)'
_computing_publication_material 'Olex2 (Dolomanov et al., 2009)'
_computing_structure_refinement 'ShelXL (Sheldrick, 2015)'
_diffrn_ambient_temperature 93
_diffrn_detector 'CCD plate'
_diffrn_measured_fraction_theta_full 0.997
_diffrn_measured_fraction_theta_max 0.975
_diffrn_measurement_details
;
List of Runs (angles in degrees, time in seconds):

  # Type    Start    End  Width  t~exp~   \w     \q     \k     \f   Frames
#--------------------------------------------------------------------------
  1  \w    -25.00   2.00   0.50    0.50    --    0.00  82.00-120.00   54
  2  \w    -60.00 -21.00   0.50    0.50    --    0.00 -38.00 -90.00   78
  3  \w    -12.00  27.00   0.50    0.50    --    0.00 -38.00 -90.00   78
  4  \w     41.00  88.00   0.50    0.50    --    0.00  82.00-120.00   94
  5  \w     16.00 106.00   0.50    0.50    --   95.70 -82.00  60.00  180
  6  \w     27.00 113.00   0.50    0.50    --   95.70 -45.00-150.00  172
  7  \w     83.00 126.00   0.50    0.50    --   95.70 -82.00 -30.00   86
  8  \w     90.00 126.00   0.50    0.50    --   95.70 -77.00  30.00   72
  9  \w     19.00 122.00   0.50    0.50    --   95.70 -15.00  90.00  206
;
_diffrn_measurement_device 'four-circle diffractometer'
_diffrn_measurement_device_type 'XtaLAB AFC12 (RINC): Kappa single'
_diffrn_measurement_method '\w scans'
_diffrn_orient_matrix_type 'CrysAlisPro convention (1999,Acta A55,543-557)'
_diffrn_orient_matrix_UB_11 0.1305261000
_diffrn_orient_matrix_UB_12 -0.0041612000
_diffrn_orient_matrix_UB_13 0.0657524000
_diffrn_orient_matrix_UB_21 0.1377412000
_diffrn_orient_matrix_UB_22 0.0061127000
_diffrn_orient_matrix_UB_23 -0.0624234000
_diffrn_orient_matrix_UB_31 -0.0023621000
_diffrn_orient_matrix_UB_32 0.1093785000
_diffrn_orient_matrix_UB_33 0.0060027000
_diffrn_radiation_monochromator mirror
_diffrn_radiation_probe x-ray
_diffrn_radiation_type CuK\a
_diffrn_radiation_wavelength 1.54184
_diffrn_reflns_av_R_equivalents 0.0327
_diffrn_reflns_av_unetI/netI 0.0297
_diffrn_reflns_Laue_measured_fraction_full 0.997
_diffrn_reflns_Laue_measured_fraction_max 0.975
_diffrn_reflns_limit_h_max 9
_diffrn_reflns_limit_h_min -9
_diffrn_reflns_limit_k_max 16
_diffrn_reflns_limit_k_min -8
_diffrn_reflns_limit_l_max 19
_diffrn_reflns_limit_l_min -20
_diffrn_reflns_number 5588
_diffrn_reflns_point_group_measured_fraction_full 0.997
_diffrn_reflns_point_group_measured_fraction_max 0.975
_diffrn_reflns_theta_full 67.684
_diffrn_reflns_theta_max 72.041
_diffrn_reflns_theta_min 5.219
_diffrn_source 'Rotating-anode X-ray tube (dual wavelength)'
_diffrn_source_type 'Rigaku (Cu) X-ray DW Source'
_exptl_absorpt_coefficient_mu 14.976
_exptl_absorpt_correction_T_max 1.00000
_exptl_absorpt_correction_T_min 0.46336
_exptl_absorpt_correction_type multi-scan
_exptl_absorpt_process_details
;
CrysAlisPro 1.171.39.46e (Rigaku Oxford Diffraction, 2018)
Empirical absorption correction using spherical harmonics,
 implemented in SCALE3 ABSPACK scaling algorithm.
;
_exptl_crystal_colour colourless
_exptl_crystal_colour_primary colourless
_exptl_crystal_density_diffrn 2.376
_exptl_crystal_description block
_exptl_crystal_F_000 1296
_exptl_crystal_size_max 0.22
_exptl_crystal_size_mid 0.07
_exptl_crystal_size_min 0.06
_refine_diff_density_max 0.968
_refine_diff_density_min -1.134
_refine_diff_density_rms 0.190
_refine_ls_extinction_method none
_refine_ls_goodness_of_fit_ref 1.107
_refine_ls_hydrogen_treatment constr
_refine_ls_matrix_type full
_refine_ls_number_parameters 100
_refine_ls_number_reflns 1849
_refine_ls_number_restraints 0
_refine_ls_restrained_S_all 1.107
_refine_ls_R_factor_all 0.0362
_refine_ls_R_factor_gt 0.0345
_refine_ls_shift/su_max 0.001
_refine_ls_shift/su_mean 0.000
_refine_ls_structure_factor_coef Fsqd
_refine_ls_weighting_details 'w=1/[\s^2^(Fo^2^)+(0.0595P)^2^+4.8665P] where P=(Fo^2^+2Fc^2^)/3'
_refine_ls_weighting_scheme calc
_refine_ls_wR_factor_gt 0.0967
_refine_ls_wR_factor_ref 0.0980
_reflns_Friedel_coverage 0.000
_reflns_number_gt 1748
_reflns_number_total 1849
_reflns_threshold_expression 'I > 2\s(I)'
_cod_data_source_file d1ce01654g2.cif
_cod_data_source_block From_MeCN
_cod_database_code 7244226
_shelx_shelxl_version_number 2017/1
_chemical_oxdiff_formula CHN
_shelx_space_group_comment
;
The symmetry employed for this shelxl refinement is uniquely defined
by the following loop, which should always be used as a source of
symmetry information in preference to the above space-group names.
They are only intended as comments.
;
_shelx_estimated_absorpt_t_max 0.467
_shelx_estimated_absorpt_t_min 0.137
_reflns_odcompleteness_completeness 99.55
_reflns_odcompleteness_iscentric 1
_reflns_odcompleteness_theta 66.97
_olex2_refinement_description
;
1. Fixed Uiso
 At 1.2 times of:
  All C(H) groups, All C(H,H) groups, All N(H) groups
2.a Secondary CH2 refined with riding coordinates:
 C7(H7A,H7B), C1(H1A,H1B)
2.b Aromatic/amide H refined with riding coordinates:
 N1(H1), C4(H4), C3(H3), C6(H6)
;
_olex2_submission_special_instructions 'No special instructions were received'
_oxdiff_exptl_absorpt_empirical_details
;
Empirical correction (ABSPACK) includes:
- Absorption correction using spherical harmonics
- Frame scaling
;
_oxdiff_exptl_absorpt_empirical_full_max 1.650
_oxdiff_exptl_absorpt_empirical_full_min 0.635

loop_
_space_group_symop_operation_xyz
'x, y, z'
'-x+1/2, -y, z+1/2'
'-x, y+1/2, -z+1/2'
'x+1/2, -y+1/2, -z'
'-x, -y, -z'
'x-1/2, y, -z-1/2'
'x, -y-1/2, z-1/2'
'-x-1/2, y-1/2, z'

loop_
_atom_site_label
_atom_site_type_symbol
_atom_site_fract_x
_atom_site_fract_y
_atom_site_fract_z
_atom_site_U_iso_or_equiv
_atom_site_adp_type
_atom_site_occupancy
_atom_site_site_symmetry_order
_atom_site_calc_flag
_atom_site_refinement_flags_posn
_atom_site_refinement_flags_adp
_atom_site_refinement_flags_occupancy
_atom_site_disorder_assembly
_atom_site_disorder_group
Br2 Br 0.41374(6) 0.70344(3) 0.22042(3) 0.01744(17) Uani 1 1 d . . . . .
Br3 Br 0.07712(5) 0.32778(3) 0.52146(3) 0.01694(16) Uani 1 1 d . . . . .
Br1 Br 0.87663(6) 0.42388(3) 0.30298(3) 0.02142(17) Uani 1 1 d . . . . .
N1 N 0.3001(5) 0.4574(2) 0.4140(2) 0.0174(7) Uani 1 1 d . . . . .
H1 H 0.213964 0.424511 0.429648 0.021 Uiso 1 1 calc R . . . .
C5 C 0.4095(5) 0.6005(3) 0.3643(3) 0.0169(9) Uani 1 1 d . . . . .
C4 C 0.2765(6) 0.5471(3) 0.3880(2) 0.0166(9) Uani 1 1 d . . . . .
H4 H 0.168651 0.573133 0.385984 0.020 Uiso 1 1 calc R . . . .
C3 C 0.4499(6) 0.4157(3) 0.4173(2) 0.0162(8) Uani 1 1 d . . . . .
H3 H 0.460782 0.351934 0.435121 0.019 Uiso 1 1 calc R . . . .
C6 C 0.5658(6) 0.5599(3) 0.3682(3) 0.0183(9) Uani 1 1 d . . . . .
H6 H 0.659015 0.596329 0.352942 0.022 Uiso 1 1 calc R . . . .
C2 C 0.5870(5) 0.4668(3) 0.3943(3) 0.0170(9) Uani 1 1 d . . . . .
C7 C 0.3867(6) 0.7008(3) 0.3362(3) 0.0177(9) Uani 1 1 d . . . . .
H7A H 0.469122 0.742917 0.361354 0.021 Uiso 1 1 calc R . . . .
H7B H 0.275550 0.723858 0.350667 0.021 Uiso 1 1 calc R . . . .
C1 C 0.7549(6) 0.4226(3) 0.4023(3) 0.0222(10) Uani 1 1 d . . . . .
H1A H 0.742920 0.356076 0.420605 0.027 Uiso 1 1 calc R . . . .
H1B H 0.818451 0.457880 0.442726 0.027 Uiso 1 1 calc R . . . .

loop_
_atom_site_aniso_label
_atom_site_aniso_U_11
_atom_site_aniso_U_22
_atom_site_aniso_U_33
_atom_site_aniso_U_23
_atom_site_aniso_U_13
_atom_site_aniso_U_12
Br2 0.0248(3) 0.0135(3) 0.0140(3) 0.00098(16) -0.00191(16) -0.00153(16)
Br3 0.0219(3) 0.0146(3) 0.0142(3) 0.00233(16) 0.00141(16) -0.00084(15)
Br1 0.0268(3) 0.0180(3) 0.0194(3) 0.00217(17) 0.00505(19) 0.00498(18)
N1 0.0196(18) 0.0149(17) 0.0177(18) 0.0001(14) 0.0019(15) -0.0039(14)
C5 0.025(2) 0.013(2) 0.013(2) -0.0010(16) 0.0004(16) 0.0018(17)
C4 0.021(2) 0.018(2) 0.0108(19) 0.0001(16) -0.0019(16) 0.0016(17)
C3 0.023(2) 0.0135(19) 0.0122(19) -0.0009(16) -0.0023(17) 0.0008(16)
C6 0.024(2) 0.016(2) 0.015(2) 0.0007(17) 0.0007(17) -0.0043(17)
C2 0.022(2) 0.018(2) 0.0108(19) 0.0007(16) 0.0010(16) 0.0000(16)
C7 0.028(2) 0.015(2) 0.010(2) 0.0003(16) 0.0003(17) 0.0015(17)
C1 0.028(2) 0.024(2) 0.015(2) 0.0052(16) 0.0006(18) 0.0052(19)

loop_
_atom_type_symbol
_atom_type_description
_atom_type_scat_dispersion_real
_atom_type_scat_dispersion_imag
_atom_type_scat_source
C C 0.0181 0.0091 'International Tables Vol C Tables 4.2.6.8 and 6.1.1.4'
H H 0.0000 0.0000 'International Tables Vol C Tables 4.2.6.8 and 6.1.1.4'
Br Br -0.6763 1.2805 'International Tables Vol C Tables 4.2.6.8 and 6.1.1.4'
N N 0.0311 0.0180 'International Tables Vol C Tables 4.2.6.8 and 6.1.1.4'

loop_
_geom_angle_atom_site_label_1
_geom_angle_atom_site_label_2
_geom_angle_atom_site_label_3
_geom_angle
_geom_angle_site_symmetry_1
_geom_angle_site_symmetry_3
_geom_angle_publ_flag
C4 N1 H1 118.4 . . ?
C4 N1 C3 123.1(4) . . ?
C3 N1 H1 118.4 . . ?
C4 C5 C6 118.6(4) . . ?
C4 C5 C7 120.6(4) . . ?
C6 C5 C7 120.8(4) . . ?
N1 C4 C5 119.6(4) . . ?
N1 C4 H4 120.2 . . ?
C5 C4 H4 120.2 . . ?
N1 C3 H3 120.4 . . ?
N1 C3 C2 119.3(4) . . ?
C2 C3 H3 120.4 . . ?
C5 C6 H6 119.6 . . ?
C2 C6 C5 120.9(4) . . ?
C2 C6 H6 119.6 . . ?
C3 C2 C6 118.5(4) . . ?
C3 C2 C1 119.4(4) . . ?
C6 C2 C1 121.9(4) . . ?
Br2 C7 H7A 110.0 . . ?
Br2 C7 H7B 110.0 . . ?
C5 C7 Br2 108.6(3) . . ?
C5 C7 H7A 110.0 . . ?
C5 C7 H7B 110.0 . . ?
H7A C7 H7B 108.3 . . ?
Br1 C1 H1A 109.2 . . ?
Br1 C1 H1B 109.2 . . ?
C2 C1 Br1 112.2(3) . . ?
C2 C1 H1A 109.2 . . ?
C2 C1 H1B 109.2 . . ?
H1A C1 H1B 107.9 . . ?

loop_
_geom_bond_atom_site_label_1
_geom_bond_atom_site_label_2
_geom_bond_distance
_geom_bond_site_symmetry_2
_geom_bond_publ_flag
Br2 C7 1.975(4) . ?
Br1 C1 1.953(5) . ?
N1 H1 0.8800 . ?
N1 C4 1.348(5) . ?
N1 C3 1.352(6) . ?
C5 C4 1.376(6) . ?
C5 C6 1.393(6) . ?
C5 C7 1.498(6) . ?
C4 H4 0.9500 . ?
C3 H3 0.9500 . ?
C3 C2 1.381(6) . ?
C6 H6 0.9500 . ?
C6 C2 1.392(6) . ?
C2 C1 1.505(6) . ?
C7 H7A 0.9900 . ?
C7 H7B 0.9900 . ?
C1 H1A 0.9900 . ?
C1 H1B 0.9900 . ?

loop_
_geom_torsion_atom_site_label_1
_geom_torsion_atom_site_label_2
_geom_torsion_atom_site_label_3
_geom_torsion_atom_site_label_4
_geom_torsion
_geom_torsion_site_symmetry_1
_geom_torsion_site_symmetry_2
_geom_torsion_site_symmetry_3
_geom_torsion_site_symmetry_4
_geom_torsion_publ_flag
N1 C3 C2 C6 -0.3(6) . . . . ?
N1 C3 C2 C1 176.5(4) . . . . ?
C5 C6 C2 C3 -0.8(7) . . . . ?
C5 C6 C2 C1 -177.5(4) . . . . ?
C4 N1 C3 C2 1.2(6) . . . . ?
C4 C5 C6 C2 1.1(6) . . . . ?
C4 C5 C7 Br2 -106.0(4) . . . . ?
C3 N1 C4 C5 -0.9(6) . . . . ?
C3 C2 C1 Br1 125.6(4) . . . . ?
C6 C5 C4 N1 -0.2(6) . . . . ?
C6 C5 C7 Br2 75.1(5) . . . . ?
C6 C2 C1 Br1 -57.7(5) . . . . ?
C7 C5 C4 N1 -179.1(4) . . . . ?
C7 C5 C6 C2 180.0(4) . . . . ?
